data_2011916
loop_
_publ_author_name
'Glidewell, Christopher'
'Cannon, Debbie'
'Quesada, Antonio'
'Low, John N.'
'McWilliam, Susan A.'
'Skakle, Janet M. S.'
'Wardell, James L.'

_publ_section_title
;
 Hydrogen bonding in substituted nitroanilines: isolated nets in
 1,3-diamino-4-nitrobenzene and continuously interwoven nets in
 3,5-dinitroaniline
;
_journal_issue 4
_journal_name_full 'Acta Crystallographica Section C'
_journal_page_first 455
_journal_page_last 458
_journal_paper_doi 10.1107/S0108270101001809
_journal_volume 57
_journal_year 2001
_chemical_formula_moiety 'C6 H5 N3 O4'
_chemical_formula_sum 'C6 H5 N3 O4'
_chemical_formula_weight 183.13
_chemical_name_systematic
;
 3,5-dinitroaniline
;
_space_group_IT_number 14
_symmetry_cell_setting monoclinic
_symmetry_space_group_name_Hall '-P 2yn'
_symmetry_space_group_name_H-M 'P 1 21/n 1'
_cell_angle_alpha 90.00
_cell_angle_beta 90.899(2)
_cell_angle_gamma 90.00
_cell_formula_units_Z 8
_cell_length_a 8.5377(6)
_cell_length_b 14.0119(9)
_cell_length_c 12.7071(8)
_cell_measurement_reflns_used 2507
_cell_measurement_temperature 293(2)
_cell_measurement_theta_max 26.18
_cell_measurement_theta_min 2.85
_cell_volume 1519.96(17)
_computing_cell_refinement XPREP
_computing_data_collection 'XPREP (Bruker, 1997)'
_computing_data_reduction XPREP
_computing_molecular_graphics 'PLATON (Spek, 2000)'
_computing_publication_material 'SHELXL97  and WordPerfect macro PRPKAPPA (Ferguson, 1999)'
_computing_structure_refinement 'SHELXL97 (Sheldrick, 1997)'
_computing_structure_solution 'SHELXS97 (Sheldrick, 1997)'
_diffrn_ambient_temperature 293(2)
_diffrn_measured_fraction_theta_full .990
_diffrn_measured_fraction_theta_max .990
_diffrn_measurement_device_type 'Bruker SMART 1000 CCD'
_diffrn_measurement_method '\f scans and \w scans with \k offsets'
_diffrn_radiation_monochromator graphite
_diffrn_radiation_source 'fine-focus sealed tube'
_diffrn_radiation_type MoK\a
_diffrn_radiation_wavelength .71073
_diffrn_reflns_av_R_equivalents .0514
_diffrn_reflns_av_sigmaI/netI .0790
_diffrn_reflns_limit_h_max 9
_diffrn_reflns_limit_h_min -12
_diffrn_reflns_limit_k_max 20
_diffrn_reflns_limit_k_min -21
_diffrn_reflns_limit_l_max 19
_diffrn_reflns_limit_l_min -18
_diffrn_reflns_number 15462
_diffrn_reflns_theta_full 32.64
_diffrn_reflns_theta_max 32.64
_diffrn_reflns_theta_min 2.16
_diffrn_standards_decay_% negligible
_exptl_absorpt_coefficient_mu .137
_exptl_absorpt_correction_T_max .986
_exptl_absorpt_correction_T_min .921
_exptl_absorpt_correction_type multi-scan
_exptl_absorpt_process_details '(SADABS; Bruker, 1997)'
_exptl_crystal_colour yellow
_exptl_crystal_density_diffrn 1.601
_exptl_crystal_density_meas ?
_exptl_crystal_density_method 'not measured'
_exptl_crystal_description prism
_exptl_crystal_F_000 752
_exptl_crystal_size_max .60
_exptl_crystal_size_mid .30
_exptl_crystal_size_min .10
_refine_diff_density_max .270
_refine_diff_density_min -.243
_refine_ls_extinction_method none
_refine_ls_goodness_of_fit_ref .825
_refine_ls_hydrogen_treatment constr
_refine_ls_matrix_type full
_refine_ls_number_parameters 235
_refine_ls_number_reflns 5510
_refine_ls_number_restraints 0
_refine_ls_restrained_S_all .825
_refine_ls_R_factor_all .1412
_refine_ls_R_factor_gt .0464
_refine_ls_shift/su_max <0.001
_refine_ls_shift/su_mean .000
_refine_ls_structure_factor_coef Fsqd
_refine_ls_weighting_details 'w=1/[\s^2^(Fo^2^)+(0.0622P)^2^] where P=(Fo^2^+2Fc^2^)/3'
_refine_ls_weighting_scheme calc
_refine_ls_wR_factor_ref .1325
_reflns_number_gt 2160
_reflns_number_total 5510
_reflns_threshold_expression I>2\s(I)
_cod_data_source_file sk1454.cif
_cod_data_source_block II
_cod_depositor_comments
;
The following automatic conversions were performed:

'_exptl_crystal_density_meas' value 'not measured' was changed to '?'
- the value is perceived as not measured.

Automatic conversion script
Id: cif_fix_values 3008 2015-01-20 13:52:24Z robertas 
;
_cod_original_sg_symbol_H-M 'P 21/n'
_cod_database_code 2011916

loop_
_symmetry_equiv_pos_as_xyz
'x, y, z'
'x+1/2, -y+1/2, z+1/2'
'-x, -y, -z'
'-x-1/2, y-1/2, -z-1/2'

loop_
_atom_site_label
_atom_site_fract_x
_atom_site_fract_y
_atom_site_fract_z
_atom_site_U_iso_or_equiv
_atom_site_adp_type
_atom_site_calc_flag
_atom_site_refinement_flags
_atom_site_occupancy
_atom_site_disorder_assembly
_atom_site_disorder_group
_atom_site_type_symbol
C11 -.09505(19) .13604(11) .47681(11) .0452(4) Uani d . 1 . . C
C12 -.1625(2) .04790(10) .45248(11) .0465(4) Uani d . 1 . . C
C13 -.26199(19) .00621(10) .52300(10) .0432(4) Uani d . 1 . . C
C14 -.30029(19) .04585(10) .61777(11) .0447(4) Uani d . 1 . . C
C15 -.23384(18) .13373(10) .63817(10) .0416(4) Uani d . 1 . . C
C16 -.1337(2) .17880(10) .57155(11) .0453(4) Uani d . 1 . . C
N11 .00886(19) .17716(11) .41055(11) .0673(4) Uani d . 1 . . N
N13 -.3320(2) -.08635(10) .49576(11) .0574(4) Uani d . 1 . . N
O11 -.2935(2) -.12460(9) .41392(10) .0873(5) Uani d . 1 . . O
O12 -.42577(18) -.12016(9) .55607(11) .0783(4) Uani d . 1 . . O
N15 -.27376(19) .18180(10) .73685(11) .0582(4) Uani d . 1 . . N
O14 -.35455(19) .13944(9) .79966(10) .0837(5) Uani d . 1 . . O
O13 -.2283(2) .26350(10) .74954(12) .0910(5) Uani d . 1 . . O
C21 .3283(2) .66764(11) .63478(12) .0496(4) Uani d . 1 . . C
C22 .4020(2) .66837(11) .53746(12) .0502(4) Uani d . 1 . . C
C23 .37386(19) .59562(11) .46827(10) .0454(4) Uani d . 1 . . C
C24 .27794(19) .51921(10) .48800(11) .0455(4) Uani d . 1 . . C
C25 .20854(19) .52036(10) .58532(11) .0434(4) Uani d . 1 . . C
C26 .2305(2) .59156(11) .65818(12) .0495(4) Uani d . 1 . . C
N21 .3533(2) .73912(11) .70591(12) .0781(5) Uani d . 1 . . N
N23 .45294(18) .59746(12) .36608(11) .0590(4) Uani d . 1 . . N
O21 .42878(18) .53376(10) .30377(9) .0792(4) Uani d . 1 . . O
O22 .5414(2) .66359(11) .34857(11) .0919(5) Uani d . 1 . . O
N25 .10897(18) .43916(10) .61347(12) .0583(4) Uani d . 1 . . N
O23 .0862(2) .37794(10) .54882(12) .0972(6) Uani d . 1 . . O
O24 .05576(19) .43639(9) .70161(11) .0878(5) Uani d . 1 . . O
H12 -.1405 .0177 .3893 .056 Uiso calc R 1 . . H
H14 -.3663 .0157 .6649 .054 Uiso calc R 1 . . H
H16 -.0915 .2379 .5896 .054 Uiso calc R 1 . . H
H1A .0521 .2307 .4270 .081 Uiso calc R 1 . . H
H1B .0313 .1496 .3522 .081 Uiso calc R 1 . . H
H22 .4694 .7178 .5200 .060 Uiso calc R 1 . . H
H24 .2611 .4704 .4395 .055 Uiso calc R 1 . . H
H26 .1804 .5889 .7226 .059 Uiso calc R 1 . . H
H2A .3084 .7374 .7660 .094 Uiso calc R 1 . . H
H2B .4141 .7859 .6907 .094 Uiso calc R 1 . . H

loop_
_atom_site_aniso_label
_atom_site_aniso_U_11
_atom_site_aniso_U_22
_atom_site_aniso_U_33
_atom_site_aniso_U_12
_atom_site_aniso_U_13
_atom_site_aniso_U_23
C11 .0496(10) .0465(8) .0399(7) -.0014(7) .0091(7) .0066(6)
C12 .0567(11) .0502(8) .0329(7) -.0018(8) .0075(7) -.0016(6)
C13 .0484(10) .0423(8) .0388(7) -.0031(7) .0005(7) .0036(6)
C14 .0435(10) .0510(8) .0398(7) .0013(7) .0081(6) .0085(6)
C15 .0437(10) .0463(8) .0350(7) .0068(7) .0070(6) .0004(6)
C16 .0497(10) .0404(7) .0458(8) -.0003(7) .0068(7) .0005(6)
N11 .0814(12) .0688(9) .0524(8) -.0248(8) .0278(8) .0007(7)
N13 .0694(11) .0509(8) .0518(8) -.0096(7) -.0050(7) .0033(7)
O11 .1328(15) .0689(8) .0602(8) -.0251(9) .0061(8) -.0195(7)
O12 .0860(11) .0681(8) .0809(9) -.0324(7) .0093(8) .0081(6)
N15 .0617(11) .0626(9) .0509(8) .0092(8) .0176(7) -.0074(7)
O14 .1172(13) .0802(9) .0549(7) .0112(8) .0425(8) .0017(6)
O13 .0964(13) .0851(10) .0926(10) -.0213(9) .0366(9) -.0450(8)
C21 .0536(12) .0470(8) .0482(8) -.0015(8) -.0009(7) .0002(7)
C22 .0532(11) .0445(8) .0528(9) -.0076(7) .0046(8) .0062(7)
C23 .0455(10) .0524(9) .0383(7) .0023(7) .0056(7) .0088(6)
C24 .0487(11) .0453(8) .0424(8) -.0006(7) .0034(7) .0000(6)
C25 .0428(10) .0421(8) .0454(8) -.0029(7) .0038(7) .0064(6)
C26 .0527(11) .0543(9) .0417(8) .0010(8) .0077(7) .0039(7)
N21 .0980(15) .0693(10) .0673(10) -.0254(9) .0136(9) -.0211(8)
N23 .0575(11) .0718(9) .0480(8) .0008(8) .0103(7) .0116(7)
O21 .0920(12) .0963(10) .0498(7) -.0053(8) .0191(7) -.0115(7)
O22 .1038(13) .0999(11) .0730(9) -.0322(10) .0329(8) .0166(8)
N25 .0569(11) .0526(8) .0658(9) -.0051(7) .0115(8) .0081(7)
O23 .1236(15) .0801(9) .0886(10) -.0532(9) .0239(9) -.0203(8)
O24 .1111(14) .0680(8) .0858(9) -.0119(8) .0483(9) .0139(7)

loop_
_atom_type_symbol
_atom_type_description
_atom_type_scat_dispersion_real
_atom_type_scat_dispersion_imag
_atom_type_scat_source
C C .0033 .0016 'International Tables Vol C Tables 4.2.6.8 and 6.1.1.4'
H H .0000 .0000 'International Tables Vol C Tables 4.2.6.8 and 6.1.1.4'
N N .0061 .0033 'International Tables Vol C Tables 4.2.6.8 and 6.1.1.4'
O O .0106 .0060 'International Tables Vol C Tables 4.2.6.8 and 6.1.1.4'

loop_
_geom_angle_atom_site_label_1
_geom_angle_atom_site_label_2
_geom_angle_atom_site_label_3
_geom_angle
_geom_angle_publ_flag
N11 C11 C16 121.30(14) no
N11 C11 C12 120.57(13) no
C16 C11 C12 118.10(13) no
C13 C12 C11 119.27(13) no
C14 C13 C12 123.99(14) no
C14 C13 N13 117.62(13) no
C12 C13 N13 118.39(13) no
C13 C14 C15 115.09(13) no
C16 C15 C14 123.76(13) no
C16 C15 N15 118.21(13) no
C14 C15 N15 118.03(13) no
C15 C16 C11 119.78(13) no
O12 N13 O11 123.82(15) no
O12 N13 C13 117.81(14) no
O11 N13 C13 118.37(14) no
O14 N15 O13 123.63(14) no
O14 N15 C15 118.54(14) no
O13 N15 C15 117.78(13) no
C11 N11 H1A 120.02 no
C11 N11 H1B 119.96 no
H1A N11 H1B 120.02 no
C11 C12 H12 120.41 no
C13 C12 H12 120.33 no
C13 C14 H14 122.48 no
C15 C14 H14 122.43 no
C11 C16 H16 120.08 no
C15 C16 H16 120.13 no
N21 C21 C26 120.68(15) no
N21 C21 C22 120.89(15) no
C26 C21 C22 118.42(14) no
C23 C22 C21 119.19(14) no
C22 C23 C24 124.34(13) no
C22 C23 N23 118.43(14) no
C24 C23 N23 117.22(14) no
C23 C24 C25 114.85(13) no
C26 C25 C24 123.87(14) no
C26 C25 N25 118.21(13) no
C24 C25 N25 117.90(13) no
C25 C26 C21 119.32(14) no
O21 N23 O22 122.82(15) no
O21 N23 C23 119.24(15) no
O22 N23 C23 117.93(15) no
O23 N25 O24 123.26(15) no
O23 N25 C25 118.35(14) no
O24 N25 C25 118.38(15) no
C21 N21 H2A 120.04 no
C21 N21 H2B 119.97 no
H2A N21 H2B 119.99 no
C21 C22 H22 120.40 no
C23 C22 H22 120.40 no
C23 C24 H24 122.59 no
C25 C24 H24 122.57 no
C21 C26 H26 120.35 no
C25 C26 H26 120.32 no

loop_
_geom_bond_atom_site_label_1
_geom_bond_atom_site_label_2
_geom_bond_site_symmetry_2
_geom_bond_distance
_geom_bond_publ_flag
C11 C12 . 1.395(2) y
C12 C13 . 1.374(2) y
C13 C14 . 1.3704(19) y
C14 C15 . 1.379(2) y
C15 C16 . 1.367(2) y
C16 C11 . 1.389(2) y
C11 N11 . 1.3607(19) y
C13 N13 . 1.467(2) y
N13 O11 . 1.2196(18) y
N13 O12 . 1.2132(18) y
C15 N15 . 1.4683(19) y
N15 O13 . 1.2188(19) y
N15 O14 . 1.2174(18) y
N11 H1A . .86 no
N11 H1B . .86 no
C12 H12 . .93 no
C14 H14 . .93 no
C16 H16 . .93 no
C21 C22 . 1.396(2) y
C22 C23 . 1.365(2) y
C23 C24 . 1.373(2) y
C24 C25 . 1.380(2) y
C25 C26 . 1.372(2) y
C26 C21 . 1.389(2) y
C21 N21 . 1.364(2) y
C23 N23 . 1.4732(19) y
N23 O21 . 1.2088(18) y
N23 O22 . 1.2181(19) y
C25 N25 . 1.468(2) y
N25 O23 . 1.2013(18) y
N25 O24 . 1.2159(18) y
N21 H2A . .86 no
N21 H2B . .86 no
C22 H22 . .93 no
C24 H24 . .93 no
C26 H26 . .93 no

loop_
_geom_hbond_atom_site_label_D
_geom_hbond_atom_site_label_H
_geom_hbond_atom_site_label_A
_geom_hbond_site_symmetry_A
_geom_hbond_distance_DH
_geom_hbond_distance_HA
_geom_hbond_distance_DA
_geom_hbond_angle_DHA
_geom_hbond_publ_flag
N11 H1A O23 . .86 2.59 3.377(2) 152 y
N11 H1B O21 4_656 .86 2.59 3.433(2) 167 y
N21 H2B O12 1_665 .86 2.57 3.344(2) 150 y
C22 H22 O12 1_665 .93 2.48 3.315(2) 149 y
C26 H26 O11 2_555 .93 2.49 3.292(2) 145 y

loop_
_geom_torsion_atom_site_label_1
_geom_torsion_atom_site_label_2
_geom_torsion_atom_site_label_3
_geom_torsion_atom_site_label_4
_geom_torsion
_geom_torsion_publ_flag
C12 C13 N13 O11 3.3(2) no
C12 C13 N13 O12 -176.31(15) no
C14 C13 N13 O11 -176.69(16) no
C14 C13 N13 O12 3.7(2) no
C14 C15 N15 O13 -172.40(16) no
C14 C15 N15 O14 5.1(2) no
C16 C15 N15 O13 7.3(2) no
C16 C15 N15 O14 -175.24(16) no
C22 C23 N23 O21 -179.71(16) no
C22 C23 N23 O22 .8(2) no
C24 C23 N23 O21 1.3(2) no
C24 C23 N23 O22 -178.21(16) no
C24 C25 N25 O23 -3.6(2) no
C24 C25 N25 O24 175.17(15) no
C26 C25 N25 O23 178.08(16) no
C26 C25 N25 O24 -3.1(2) no

loop_
_cod_related_entry_id
_cod_related_entry_database
_cod_related_entry_code
1 ChemSpider 11571
